data_7157446
loop_
_publ_author_name
'Antony Savarimuthu, S.'
'Leo Prakash, D. G.'
'Augustine Thomas, S.'
'Gandhi, Thirumanavelan'
'Bera, Mrinal K.'

_publ_section_title
;
 Highly Z-selective synthesis of 1,3-oxathiol-2-ylidenes and
 4-methylene-oxazolidine-2-thiones via atom-specific 5-exo-dig cyclization
 of propargyl alcohol with isothiocyanate.
;
_journal_issue 18
_journal_name_full 'Organic &amp; biomolecular chemistry'
_journal_page_first 3552
_journal_page_last 3562
_journal_paper_doi 10.1039/d0ob00083c
_journal_volume 18
_journal_year 2020
_chemical_formula_moiety 'C17 H15 N O2 S'
_chemical_formula_sum 'C17 H15 N O2 S'
_chemical_formula_weight 297.36
_space_group_crystal_system triclinic
_space_group_IT_number 2
_space_group_name_Hall '-P 1'
_space_group_name_H-M_alt 'P -1'
_atom_sites_solution_hydrogens mixed
_atom_sites_solution_primary dual
_audit_creation_date 2017-12-17
_audit_creation_method
;
Olex2 1.2
(compiled 2017.08.10 svn.r3458 for OlexSys, GUI svn.r5381)
;
_audit_update_record
;
2018-10-02 deposited with the CCDC.	2020-04-06 downloaded from the CCDC.
;
_cell_angle_alpha 90.118(5)
_cell_angle_beta 98.358(4)
_cell_angle_gamma 94.483(4)
_cell_formula_units_Z 2
_cell_length_a 7.3519(9)
_cell_length_b 7.7182(12)
_cell_length_c 13.473(2)
_cell_measurement_reflns_used 2755
_cell_measurement_temperature 296
_cell_measurement_theta_max 25.552
_cell_measurement_theta_min 2.647
_cell_volume 754.00(19)
_computing_cell_refinement 'SAINT v8.34A (Bruker, 2013)'
_computing_data_reduction 'SAINT v8.34A (Bruker, 2013)'
_computing_molecular_graphics 'Olex2 (Dolomanov et al., 2009)'
_computing_publication_material 'Olex2 (Dolomanov et al., 2009)'
_computing_structure_refinement 'ShelXL (Sheldrick, 2015)'
_computing_structure_solution 'ShelXT (Sheldrick, 2015)'
_diffrn_ambient_temperature 296
_diffrn_detector_area_resol_mean 8
_diffrn_measured_fraction_theta_full 0.986
_diffrn_measured_fraction_theta_max 0.964
_diffrn_measurement_device_type 'Bruker SMART APEX CCD area detector'
_diffrn_measurement_method '\w and \f scans'
_diffrn_radiation_monochromator graphite
_diffrn_radiation_type MoK\a
_diffrn_radiation_wavelength 0.71073
_diffrn_reflns_av_R_equivalents 0.0328
_diffrn_reflns_av_unetI/netI 0.0550
_diffrn_reflns_Laue_measured_fraction_full 0.986
_diffrn_reflns_Laue_measured_fraction_max 0.964
_diffrn_reflns_limit_h_max 9
_diffrn_reflns_limit_h_min -9
_diffrn_reflns_limit_k_max 10
_diffrn_reflns_limit_k_min -10
_diffrn_reflns_limit_l_max 18
_diffrn_reflns_limit_l_min -18
_diffrn_reflns_number 10806
_diffrn_reflns_point_group_measured_fraction_full 0.986
_diffrn_reflns_point_group_measured_fraction_max 0.964
_diffrn_reflns_theta_full 25.242
_diffrn_reflns_theta_max 29.375
_diffrn_reflns_theta_min 2.809
_diffrn_source 'sealed tube'
_exptl_absorpt_coefficient_mu 0.218
_exptl_absorpt_correction_T_max 0.7458
_exptl_absorpt_correction_T_min 0.7065
_exptl_absorpt_correction_type multi-scan
_exptl_absorpt_process_details
'SADABS-2012/1 (Bruker,2012) was used for absorption correction. wR2(int) was 0.0722 before and 0.0379 after correction. The Ratio of minimum to maximum transmission is 0.9473. The \l/2 correction factor is 0.0015.'
_exptl_crystal_colour colourless
_exptl_crystal_density_diffrn 1.310
_exptl_crystal_description NEEDLE
_exptl_crystal_F_000 312
_exptl_crystal_size_max 0.2
_exptl_crystal_size_mid 0.15
_exptl_crystal_size_min 0.1
_refine_diff_density_max 0.173
_refine_diff_density_min -0.194
_refine_diff_density_rms 0.039
_refine_ls_extinction_method none
_refine_ls_goodness_of_fit_ref 1.006
_refine_ls_hydrogen_treatment mixed
_refine_ls_matrix_type full
_refine_ls_number_parameters 198
_refine_ls_number_reflns 4010
_refine_ls_number_restraints 0
_refine_ls_restrained_S_all 1.006
_refine_ls_R_factor_all 0.1053
_refine_ls_R_factor_gt 0.0454
_refine_ls_shift/su_max 0.001
_refine_ls_shift/su_mean 0.000
_refine_ls_structure_factor_coef Fsqd
_refine_ls_weighting_details 'w=1/[\s^2^(Fo^2^)+(0.0447P)^2^+0.0730P] where P=(Fo^2^+2Fc^2^)/3'
_refine_ls_weighting_scheme calc
_refine_ls_wR_factor_gt 0.0955
_refine_ls_wR_factor_ref 0.1158
_reflns_Friedel_coverage 0.000
_reflns_number_gt 2154
_reflns_number_total 4010
_reflns_threshold_expression 'I > 2\s(I)'
_cod_data_source_file d0ob00083c2.cif
_cod_data_source_block d1
_cod_depositor_comments 'Adding full bibliography for 7157446--7157448.cif.'
_cod_original_cell_volume 753.98(19)
_cod_database_code 7157446
_shelx_shelxl_version_number 2016/6
_shelx_space_group_comment
;
The symmetry employed for this shelxl refinement is uniquely defined
by the following loop, which should always be used as a source of
symmetry information in preference to the above space-group names.
They are only intended as comments.
;
_shelx_estimated_absorpt_t_max 0.979
_shelx_estimated_absorpt_t_min 0.958
_olex2_refinement_description
;
1. Fixed Uiso
 At 1.2 times of:
  All C(H) groups, All C(H,H) groups
2.a Secondary CH2 refined with riding coordinates:
 C11(H11A,H11B), C3(H3A,H3B)
2.b Aromatic/amide H refined with riding coordinates:
 C6(H6), C7(H7), C9(H9), C10(H10), C17(H17), C15(H15), C14(H14), C13(H13),
 C16(H16)
;
_olex2_submission_special_instructions 'No special instructions were received'

loop_
_space_group_symop_operation_xyz
'x, y, z'
'-x, -y, -z'

loop_
_atom_site_label
_atom_site_type_symbol
_atom_site_fract_x
_atom_site_fract_y
_atom_site_fract_z
_atom_site_U_iso_or_equiv
_atom_site_adp_type
_atom_site_occupancy
_atom_site_site_symmetry_order
_atom_site_calc_flag
_atom_site_refinement_flags_posn
_atom_site_refinement_flags_adp
_atom_site_refinement_flags_occupancy
_atom_site_disorder_assembly
_atom_site_disorder_group
S1 S 1.17248(7) 0.25574(9) 0.52744(4) 0.0673(2) Uani 1 1 d . . . . .
O1 O 0.83776(17) 0.24535(18) 0.57060(9) 0.0532(4) Uani 1 1 d . . . . .
O2 O 1.14708(16) 0.21825(16) 0.05395(9) 0.0489(3) Uani 1 1 d . . . . .
N1 N 0.84451(18) 0.23453(19) 0.40813(10) 0.0405(4) Uani 1 1 d . . . . .
C6 C 1.0041(2) 0.3841(2) 0.28406(13) 0.0440(4) Uani 1 1 d . . . . .
H6 H 1.009966 0.485988 0.321739 0.053 Uiso 1 1 calc R . . . .
C7 C 1.0806(2) 0.3848(2) 0.19613(13) 0.0436(4) Uani 1 1 d . . . . .
H7 H 1.138422 0.486659 0.174816 0.052 Uiso 1 1 calc R . . . .
C1 C 0.9484(2) 0.2448(2) 0.49971(13) 0.0434(4) Uani 1 1 d . . . . .
C5 C 0.9203(2) 0.2349(2) 0.31581(12) 0.0377(4) Uani 1 1 d . . . . .
C8 C 1.0705(2) 0.2331(2) 0.14011(12) 0.0379(4) Uani 1 1 d . . . . .
C9 C 0.9802(2) 0.0840(2) 0.17067(13) 0.0463(5) Uani 1 1 d . . . . .
H9 H 0.968997 -0.016809 0.131570 0.056 Uiso 1 1 calc R . . . .
C12 C 1.3807(3) 0.3038(2) -0.04517(14) 0.0442(5) Uani 1 1 d . . . . .
C10 C 0.9064(2) 0.0837(2) 0.25913(13) 0.0471(5) Uani 1 1 d . . . . .
H10 H 0.847733 -0.017593 0.280510 0.057 Uiso 1 1 calc R . . . .
C11 C 1.2634(3) 0.3633(2) 0.02764(16) 0.0568(6) Uani 1 1 d . . . . .
H11A H 1.340751 0.411654 0.087272 0.068 Uiso 1 1 calc R . . . .
H11B H 1.188565 0.453058 -0.002207 0.068 Uiso 1 1 calc R . . . .
C2 C 0.6547(2) 0.2298(3) 0.41439(14) 0.0481(5) Uani 1 1 d . . . . .
C3 C 0.6478(3) 0.2408(3) 0.52440(14) 0.0592(6) Uani 1 1 d . . . . .
H3A H 0.592494 0.345196 0.541024 0.071 Uiso 1 1 calc R . . . .
H3B H 0.576930 0.140436 0.546272 0.071 Uiso 1 1 calc R . . . .
C17 C 1.3414(3) 0.3359(3) -0.14591(15) 0.0628(6) Uani 1 1 d . . . . .
H17 H 1.236827 0.392062 -0.170086 0.075 Uiso 1 1 calc R . . . .
C15 C 1.6086(3) 0.2024(3) -0.17772(18) 0.0653(6) Uani 1 1 d . . . . .
H15 H 1.684897 0.167922 -0.222171 0.078 Uiso 1 1 calc R . . . .
C14 C 1.6496(3) 0.1697(3) -0.07774(18) 0.0653(6) Uani 1 1 d . . . . .
H14 H 1.753767 0.112672 -0.053960 0.078 Uiso 1 1 calc R . . . .
C13 C 1.5365(3) 0.2213(3) -0.01227(16) 0.0572(5) Uani 1 1 d . . . . .
H13 H 1.566231 0.199745 0.055816 0.069 Uiso 1 1 calc R . . . .
C16 C 1.4564(3) 0.2853(3) -0.21206(16) 0.0728(7) Uani 1 1 d . . . . .
H16 H 1.428815 0.308259 -0.280086 0.087 Uiso 1 1 calc R . . . .
C4 C 0.5193(3) 0.2186(4) 0.33935(19) 0.0760(8) Uani 1 1 d . . . . .
H4A H 0.394(3) 0.221(3) 0.3526(17) 0.092(8) Uiso 1 1 d . . . . .
H4B H 0.540(3) 0.212(3) 0.2730(17) 0.069(7) Uiso 1 1 d . . . . .

loop_
_atom_site_aniso_label
_atom_site_aniso_U_11
_atom_site_aniso_U_22
_atom_site_aniso_U_33
_atom_site_aniso_U_23
_atom_site_aniso_U_13
_atom_site_aniso_U_12
S1 0.0404(3) 0.1081(5) 0.0510(3) 0.0021(3) -0.0001(2) 0.0029(3)
O1 0.0476(8) 0.0771(10) 0.0353(7) -0.0037(6) 0.0103(6) -0.0012(7)
O2 0.0527(8) 0.0477(8) 0.0498(8) -0.0090(6) 0.0270(6) -0.0099(6)
N1 0.0339(8) 0.0559(10) 0.0326(8) -0.0011(7) 0.0082(6) 0.0026(7)
C6 0.0478(11) 0.0427(11) 0.0427(10) -0.0067(8) 0.0118(8) 0.0020(9)
C7 0.0488(11) 0.0373(10) 0.0470(10) 0.0009(8) 0.0176(8) -0.0012(8)
C1 0.0436(10) 0.0512(12) 0.0359(10) -0.0002(8) 0.0088(8) 0.0014(9)
C5 0.0328(9) 0.0470(11) 0.0342(9) -0.0004(8) 0.0079(7) 0.0037(8)
C8 0.0337(9) 0.0437(11) 0.0378(9) -0.0034(8) 0.0117(7) 0.0006(8)
C9 0.0495(11) 0.0434(11) 0.0483(11) -0.0094(9) 0.0203(9) -0.0052(9)
C12 0.0488(11) 0.0391(10) 0.0467(11) -0.0024(8) 0.0199(9) -0.0079(9)
C10 0.0480(11) 0.0458(12) 0.0497(11) -0.0005(9) 0.0193(9) -0.0058(9)
C11 0.0639(13) 0.0463(12) 0.0670(13) -0.0027(10) 0.0378(11) -0.0065(10)
C2 0.0371(10) 0.0672(14) 0.0422(10) -0.0009(9) 0.0129(8) 0.0041(9)
C3 0.0435(12) 0.0882(17) 0.0473(11) -0.0042(11) 0.0151(9) -0.0015(10)
C17 0.0454(12) 0.0891(17) 0.0524(13) 0.0001(12) 0.0035(10) 0.0022(11)
C15 0.0684(15) 0.0655(15) 0.0671(15) -0.0224(12) 0.0361(12) -0.0125(12)
C14 0.0719(15) 0.0523(14) 0.0793(17) 0.0065(12) 0.0315(13) 0.0145(11)
C13 0.0755(15) 0.0500(13) 0.0510(12) 0.0124(10) 0.0232(11) 0.0089(11)
C16 0.0688(16) 0.109(2) 0.0382(11) -0.0121(12) 0.0104(11) -0.0133(14)
C4 0.0414(13) 0.137(3) 0.0506(14) -0.0021(14) 0.0076(11) 0.0098(13)

loop_
_atom_type_symbol
_atom_type_description
_atom_type_scat_dispersion_real
_atom_type_scat_dispersion_imag
_atom_type_scat_source
C C 0.0033 0.0016 'International Tables Vol C Tables 4.2.6.8 and 6.1.1.4'
H H 0.0000 0.0000 'International Tables Vol C Tables 4.2.6.8 and 6.1.1.4'
N N 0.0061 0.0033 'International Tables Vol C Tables 4.2.6.8 and 6.1.1.4'
O O 0.0106 0.0060 'International Tables Vol C Tables 4.2.6.8 and 6.1.1.4'
S S 0.1246 0.1234 'International Tables Vol C Tables 4.2.6.8 and 6.1.1.4'

loop_
_geom_angle_atom_site_label_1
_geom_angle_atom_site_label_2
_geom_angle_atom_site_label_3
_geom_angle
_geom_angle_site_symmetry_1
_geom_angle_site_symmetry_3
_geom_angle_publ_flag
C1 O1 C3 109.95(13) . . ?
C8 O2 C11 117.27(13) . . ?
C1 N1 C5 123.63(13) . . ?
C1 N1 C2 111.98(14) . . ?
C2 N1 C5 124.36(13) . . ?
C7 C6 H6 119.8 . . ?
C5 C6 H6 119.8 . . ?
C5 C6 C7 120.38(16) . . ?
C6 C7 H7 120.2 . . ?
C8 C7 C6 119.54(16) . . ?
C8 C7 H7 120.2 . . ?
O1 C1 S1 122.10(13) . . ?
O1 C1 N1 109.40(14) . . ?
N1 C1 S1 128.51(13) . . ?
C6 C5 N1 120.00(16) . . ?
C6 C5 C10 120.35(16) . . ?
C10 C5 N1 119.65(15) . . ?
O2 C8 C7 124.23(15) . . ?
O2 C8 C9 115.86(15) . . ?
C9 C8 C7 119.91(15) . . ?
C8 C9 H9 119.9 . . ?
C8 C9 C10 120.15(16) . . ?
C10 C9 H9 119.9 . . ?
C17 C12 C11 121.5(2) . . ?
C13 C12 C11 120.44(18) . . ?
C13 C12 C17 118.03(18) . . ?
C5 C10 H10 120.2 . . ?
C9 C10 C5 119.61(17) . . ?
C9 C10 H10 120.2 . . ?
O2 C11 C12 109.00(15) . . ?
O2 C11 H11A 109.9 . . ?
O2 C11 H11B 109.9 . . ?
C12 C11 H11A 109.9 . . ?
C12 C11 H11B 109.9 . . ?
H11A C11 H11B 108.3 . . ?
N1 C2 C3 103.87(15) . . ?
C4 C2 N1 126.71(18) . . ?
C4 C2 C3 129.41(19) . . ?
O1 C3 C2 104.76(14) . . ?
O1 C3 H3A 110.8 . . ?
O1 C3 H3B 110.8 . . ?
C2 C3 H3A 110.8 . . ?
C2 C3 H3B 110.8 . . ?
H3A C3 H3B 108.9 . . ?
C12 C17 H17 119.7 . . ?
C12 C17 C16 120.6(2) . . ?
C16 C17 H17 119.7 . . ?
C14 C15 H15 120.1 . . ?
C16 C15 H15 120.1 . . ?
C16 C15 C14 119.9(2) . . ?
C15 C14 H14 120.1 . . ?
C15 C14 C13 119.8(2) . . ?
C13 C14 H14 120.1 . . ?
C12 C13 C14 121.5(2) . . ?
C12 C13 H13 119.3 . . ?
C14 C13 H13 119.3 . . ?
C17 C16 H16 119.9 . . ?
C15 C16 C17 120.2(2) . . ?
C15 C16 H16 119.9 . . ?
C2 C4 H4A 119.5(14) . . ?
C2 C4 H4B 122.0(13) . . ?
H4A C4 H4B 118.5(19) . . ?

loop_
_geom_bond_atom_site_label_1
_geom_bond_atom_site_label_2
_geom_bond_distance
_geom_bond_site_symmetry_2
_geom_bond_publ_flag
S1 C1 1.6311(18) . ?
O1 C1 1.342(2) . ?
O1 C3 1.442(2) . ?
O2 C8 1.3700(19) . ?
O2 C11 1.432(2) . ?
N1 C1 1.352(2) . ?
N1 C5 1.435(2) . ?
N1 C2 1.408(2) . ?
C6 H6 0.9300 . ?
C6 C7 1.383(2) . ?
C6 C5 1.362(2) . ?
C7 H7 0.9300 . ?
C7 C8 1.383(2) . ?
C5 C10 1.382(2) . ?
C8 C9 1.377(2) . ?
C9 H9 0.9300 . ?
C9 C10 1.379(2) . ?
C12 C11 1.491(2) . ?
C12 C17 1.373(3) . ?
C12 C13 1.371(3) . ?
C10 H10 0.9300 . ?
C11 H11A 0.9700 . ?
C11 H11B 0.9700 . ?
C2 C3 1.493(3) . ?
C2 C4 1.309(3) . ?
C3 H3A 0.9700 . ?
C3 H3B 0.9700 . ?
C17 H17 0.9300 . ?
C17 C16 1.389(3) . ?
C15 H15 0.9300 . ?
C15 C14 1.365(3) . ?
C15 C16 1.356(3) . ?
C14 H14 0.9300 . ?
C14 C13 1.375(3) . ?
C13 H13 0.9300 . ?
C16 H16 0.9300 . ?
C4 H4A 0.97(2) . ?
C4 H4B 0.93(2) . ?

loop_
_geom_torsion_atom_site_label_1
_geom_torsion_atom_site_label_2
_geom_torsion_atom_site_label_3
_geom_torsion_atom_site_label_4
_geom_torsion
_geom_torsion_site_symmetry_1
_geom_torsion_site_symmetry_2
_geom_torsion_site_symmetry_3
_geom_torsion_site_symmetry_4
_geom_torsion_publ_flag
O2 C8 C9 C10 176.83(16) . . . . ?
N1 C5 C10 C9 -179.65(16) . . . . ?
N1 C2 C3 O1 -1.8(2) . . . . ?
C6 C7 C8 O2 -177.65(16) . . . . ?
C6 C7 C8 C9 1.8(3) . . . . ?
C6 C5 C10 C9 0.8(3) . . . . ?
C7 C6 C5 N1 178.78(15) . . . . ?
C7 C6 C5 C10 -1.7(3) . . . . ?
C7 C8 C9 C10 -2.7(3) . . . . ?
C1 O1 C3 C2 2.3(2) . . . . ?
C1 N1 C5 C6 -72.2(2) . . . . ?
C1 N1 C5 C10 108.3(2) . . . . ?
C1 N1 C2 C3 0.7(2) . . . . ?
C1 N1 C2 C4 -179.4(2) . . . . ?
C5 N1 C1 S1 -1.2(3) . . . . ?
C5 N1 C1 O1 178.61(15) . . . . ?
C5 N1 C2 C3 -177.14(17) . . . . ?
C5 N1 C2 C4 2.7(3) . . . . ?
C5 C6 C7 C8 0.4(3) . . . . ?
C8 O2 C11 C12 161.14(16) . . . . ?
C8 C9 C10 C5 1.3(3) . . . . ?
C12 C17 C16 C15 0.4(3) . . . . ?
C11 O2 C8 C7 8.0(3) . . . . ?
C11 O2 C8 C9 -171.51(17) . . . . ?
C11 C12 C17 C16 177.52(19) . . . . ?
C11 C12 C13 C14 -178.12(18) . . . . ?
C2 N1 C1 S1 -179.13(15) . . . . ?
C2 N1 C1 O1 0.7(2) . . . . ?
C2 N1 C5 C6 105.4(2) . . . . ?
C2 N1 C5 C10 -74.1(2) . . . . ?
C3 O1 C1 S1 177.92(15) . . . . ?
C3 O1 C1 N1 -1.9(2) . . . . ?
C17 C12 C11 O2 102.5(2) . . . . ?
C17 C12 C13 C14 -0.8(3) . . . . ?
C15 C14 C13 C12 0.8(3) . . . . ?
C14 C15 C16 C17 -0.4(3) . . . . ?
C13 C12 C11 O2 -80.3(2) . . . . ?
C13 C12 C17 C16 0.2(3) . . . . ?
C16 C15 C14 C13 -0.1(3) . . . . ?
C4 C2 C3 O1 178.4(2) . . . . ?
